data_7109306
loop_
_publ_author_name
'Shoko Hachiya'
'Yoshio Kasashima'
'Fumitoshi Yagishita'
'Takashi Mino'
'Hyuma Masuc'
'Masami Sakamoto'

_publ_section_title
;
 Asymmetric transformation by dynamic crystallization of achiral
 succinimides
;
_journal_name_full Chem.Commun.
_journal_page_first 4776
_journal_paper_doi 10.1039/c3cc41678j
_journal_volume 49
_journal_year 2013
_chemical_formula_sum 'C22 H17 N O2'
_chemical_formula_weight 327.37
_chemical_name_systematic
;
?
;
_space_group_IT_number 60
_symmetry_cell_setting orthorhombic
_symmetry_space_group_name_Hall '-P 2n 2ab'
_symmetry_space_group_name_H-M 'P b c n'
_atom_sites_solution_hydrogens geom
_atom_sites_solution_primary direct
_atom_sites_solution_secondary difmap
_audit_creation_method SHELXL-97
_cell_angle_alpha 90.00
_cell_angle_beta 90.00
_cell_angle_gamma 90.00
_cell_formula_units_Z 4
_cell_length_a 17.1516(3)
_cell_length_b 11.5890(2)
_cell_length_c 8.4053(2)
_cell_measurement_reflns_used 6061
_cell_measurement_temperature 173
_cell_measurement_theta_max 70.73
_cell_measurement_theta_min 4.60
_cell_volume 1670.72(6)
_computing_cell_refinement 'Bruker SAINT'
_computing_data_collection 'Bruker APEX2'
_computing_data_reduction 'Bruker SAINT'
_computing_molecular_graphics 'Bruker SHELXTL'
_computing_publication_material 'Bruker SHELXTL'
_computing_structure_refinement 'SHELXL-97 (Sheldrick, 2008)'
_computing_structure_solution 'SHELXS-97 (Sheldrick, 2008)'
_diffrn_ambient_temperature 173
_diffrn_detector_area_resol_mean 8.333
_diffrn_measured_fraction_theta_full 0.969
_diffrn_measured_fraction_theta_max 0.928
_diffrn_measurement_device_type 'Bruker APEXII CCD area detector'
_diffrn_measurement_method '\f and \w scans'
_diffrn_radiation_monochromator 'Bruker Helios multilayer confocal mirror'
_diffrn_radiation_source 'Bruker TXS fine-focus rotating anode'
_diffrn_radiation_type CuK\a
_diffrn_radiation_wavelength 1.54178
_diffrn_reflns_av_R_equivalents 0.0169
_diffrn_reflns_av_sigmaI/netI 0.0123
_diffrn_reflns_limit_h_max 20
_diffrn_reflns_limit_h_min -20
_diffrn_reflns_limit_k_max 13
_diffrn_reflns_limit_k_min -13
_diffrn_reflns_limit_l_max 8
_diffrn_reflns_limit_l_min -9
_diffrn_reflns_number 7880
_diffrn_reflns_theta_full 68.00
_diffrn_reflns_theta_max 70.73
_diffrn_reflns_theta_min 4.60
_exptl_absorpt_coefficient_mu 0.663
_exptl_absorpt_correction_T_max 0.9676
_exptl_absorpt_correction_T_min 0.8788
_exptl_absorpt_correction_type empirical
_exptl_absorpt_process_details 'SADABS Sheldrick 1996'
_exptl_crystal_colour colourless
_exptl_crystal_density_diffrn 1.301
_exptl_crystal_density_method 'not measured'
_exptl_crystal_description prismatic
_exptl_crystal_F_000 688
_exptl_crystal_size_max 0.20
_exptl_crystal_size_mid 0.10
_exptl_crystal_size_min 0.05
_refine_diff_density_max 0.256
_refine_diff_density_min -0.164
_refine_diff_density_rms 0.035
_refine_ls_extinction_method none
_refine_ls_goodness_of_fit_ref 1.023
_refine_ls_hydrogen_treatment constr
_refine_ls_matrix_type full
_refine_ls_number_parameters 115
_refine_ls_number_reflns 1498
_refine_ls_number_restraints 0
_refine_ls_restrained_S_all 1.023
_refine_ls_R_factor_all 0.0368
_refine_ls_R_factor_gt 0.0357
_refine_ls_shift/su_max 0.000
_refine_ls_shift/su_mean 0.000
_refine_ls_structure_factor_coef Fsqd
_refine_ls_weighting_details 'calc w=1/[\s^2^(Fo^2^)+(0.0631P)^2^+0.3625P] where P=(Fo^2^+2Fc^2^)/3'
_refine_ls_weighting_scheme calc
_refine_ls_wR_factor_gt 0.1003
_refine_ls_wR_factor_ref 0.1016
_reflns_number_gt 1433
_reflns_number_total 1498
_reflns_threshold_expression >2sigma(I)
_cod_data_source_file c3cc41678j.txt
_cod_data_source_block sakacu021_pbcn
_cod_original_sg_symbol_H-M Pbcn
_cod_database_code 7109306

loop_
_symmetry_equiv_pos_as_xyz
'x, y, z'
'-x+1/2, -y+1/2, z+1/2'
'-x, y, -z+1/2'
'x+1/2, -y+1/2, -z'
'-x, -y, -z'
'x-1/2, y-1/2, -z-1/2'
'x, -y, z-1/2'
'-x-1/2, y-1/2, z'

loop_
_atom_site_label
_atom_site_type_symbol
_atom_site_fract_x
_atom_site_fract_y
_atom_site_fract_z
_atom_site_U_iso_or_equiv
_atom_site_adp_type
_atom_site_occupancy
_atom_site_symmetry_multiplicity
_atom_site_calc_flag
_atom_site_refinement_flags
C1 C 0.5000 0.62257(13) 0.2500 0.0307(3) Uani 1 2 d S
C2 C 0.42991(7) 0.68192(10) 0.25667(13) 0.0382(3) Uani 1 1 d .
H2 H 0.3820 0.6410 0.2617 0.046 Uiso 1 1 calc R
C3 C 0.43048(8) 0.80122(11) 0.25600(15) 0.0495(4) Uani 1 1 d .
H3 H 0.3826 0.8423 0.2597 0.059 Uiso 1 1 calc R
C4 C 0.5000 0.86138(16) 0.2500 0.0534(5) Uani 1 2 d S
H4 H 0.5000 0.9434 0.2500 0.064 Uiso 1 2 calc SR
C5 C 0.44789(6) 0.43190(9) 0.16170(12) 0.0308(3) Uani 1 1 d .
C6 C 0.46585(6) 0.30517(9) 0.18925(12) 0.0300(3) Uani 1 1 d .
H6 H 0.4850 0.2712 0.0871 0.036 Uiso 1 1 calc R
C7 C 0.39487(6) 0.23763(9) 0.24318(12) 0.0302(3) Uani 1 1 d .
C8 C 0.37566(7) 0.13329(9) 0.17262(14) 0.0374(3) Uani 1 1 d .
H8 H 0.4056 0.1054 0.0857 0.045 Uiso 1 1 calc R
C9 C 0.31267(7) 0.06915(10) 0.22836(17) 0.0461(3) Uani 1 1 d .
H9 H 0.2998 -0.0020 0.1789 0.055 Uiso 1 1 calc R
C10 C 0.26907(7) 0.10824(11) 0.35468(16) 0.0470(3) Uani 1 1 d .
H10 H 0.2268 0.0635 0.3937 0.056 Uiso 1 1 calc R
C11 C 0.28700(7) 0.21267(12) 0.42440(16) 0.0480(3) Uani 1 1 d .
H11 H 0.2566 0.2404 0.5108 0.058 Uiso 1 1 calc R
C12 C 0.34935(7) 0.27737(10) 0.36852(14) 0.0398(3) Uani 1 1 d .
H12 H 0.3610 0.3496 0.4164 0.048 Uiso 1 1 calc R
N1 N 0.5000 0.49876(11) 0.2500 0.0290(3) Uani 1 2 d S
O1 O 0.39799(4) 0.47046(7) 0.07590(10) 0.0415(3) Uani 1 1 d .

loop_
_atom_site_aniso_label
_atom_site_aniso_U_11
_atom_site_aniso_U_22
_atom_site_aniso_U_33
_atom_site_aniso_U_23
_atom_site_aniso_U_13
_atom_site_aniso_U_12
C1 0.0340(8) 0.0352(8) 0.0230(7) 0.000 0.0002(5) 0.000
C2 0.0362(6) 0.0434(7) 0.0350(6) 0.0003(5) -0.0006(4) 0.0047(5)
C3 0.0567(8) 0.0454(7) 0.0463(7) -0.0028(5) -0.0080(6) 0.0150(6)
C4 0.0779(14) 0.0347(9) 0.0477(11) 0.000 -0.0143(9) 0.000
C5 0.0266(5) 0.0389(6) 0.0269(5) 0.0011(4) -0.0009(4) -0.0016(4)
C6 0.0260(5) 0.0368(6) 0.0271(5) -0.0016(4) -0.0028(4) 0.0011(4)
C7 0.0252(5) 0.0333(5) 0.0323(6) 0.0018(4) -0.0058(4) 0.0015(4)
C8 0.0374(6) 0.0333(6) 0.0415(6) -0.0019(5) -0.0053(4) 0.0033(4)
C9 0.0447(7) 0.0325(6) 0.0612(8) 0.0051(5) -0.0155(6) -0.0052(5)
C10 0.0301(6) 0.0504(7) 0.0605(8) 0.0179(6) -0.0070(5) -0.0069(5)
C11 0.0340(6) 0.0606(8) 0.0495(7) 0.0034(6) 0.0067(5) 0.0003(5)
C12 0.0347(6) 0.0428(6) 0.0418(6) -0.0061(5) 0.0017(5) -0.0027(5)
N1 0.0250(6) 0.0345(6) 0.0276(6) 0.000 -0.0003(4) 0.000
O1 0.0388(4) 0.0429(5) 0.0428(5) 0.0048(3) -0.0157(3) 0.0006(3)

loop_
_atom_type_symbol
_atom_type_description
_atom_type_scat_dispersion_real
_atom_type_scat_dispersion_imag
_atom_type_scat_source
C C 0.0181 0.0091 'International Tables Vol C Tables 4.2.6.8 and 6.1.1.4'
H H 0.0000 0.0000 'International Tables Vol C Tables 4.2.6.8 and 6.1.1.4'
N N 0.0311 0.0180 'International Tables Vol C Tables 4.2.6.8 and 6.1.1.4'
O O 0.0492 0.0322 'International Tables Vol C Tables 4.2.6.8 and 6.1.1.4'

loop_
_geom_angle_atom_site_label_1
_geom_angle_atom_site_label_2
_geom_angle_atom_site_label_3
_geom_angle
_geom_angle_site_symmetry_1
_geom_angle_site_symmetry_3
C2 C1 C2 120.51(14) . 3_655
C2 C1 N1 119.75(7) . .
C2 C1 N1 119.75(7) 3_655 .
C3 C2 C1 119.33(12) . .
C3 C2 H2 120.3 . .
C1 C2 H2 120.3 . .
C4 C3 C2 120.71(12) . .
C4 C3 H3 119.6 . .
C2 C3 H3 119.6 . .
C3 C4 C3 119.41(16) . 3_655
C3 C4 H4 120.3 . .
C3 C4 H4 120.3 3_655 .
O1 C5 N1 124.53(10) . .
O1 C5 C6 126.44(9) . .
N1 C5 C6 109.01(8) . .
C7 C6 C5 112.45(8) . .
C7 C6 C6 114.11(9) . 3_655
C5 C6 C6 104.67(5) . 3_655
C7 C6 H6 108.5 . .
C5 C6 H6 108.5 . .
C6 C6 H6 108.5 3_655 .
C8 C7 C12 118.67(10) . .
C8 C7 C6 120.86(10) . .
C12 C7 C6 120.43(9) . .
C7 C8 C9 120.40(11) . .
C7 C8 H8 119.8 . .
C9 C8 H8 119.8 . .
C10 C9 C8 120.38(11) . .
C10 C9 H9 119.8 . .
C8 C9 H9 119.8 . .
C9 C10 C11 119.71(11) . .
C9 C10 H10 120.1 . .
C11 C10 H10 120.1 . .
C10 C11 C12 120.14(12) . .
C10 C11 H11 119.9 . .
C12 C11 H11 119.9 . .
C11 C12 C7 120.68(11) . .
C11 C12 H12 119.7 . .
C7 C12 H12 119.7 . .
C5 N1 C5 112.60(12) . 3_655
C5 N1 C1 123.70(6) . .
C5 N1 C1 123.70(6) 3_655 .

loop_
_geom_bond_atom_site_label_1
_geom_bond_atom_site_label_2
_geom_bond_distance
_geom_bond_site_symmetry_2
C1 C2 1.3861(13) .
C1 C2 1.3861(13) 3_655
C1 N1 1.435(2) .
C2 C3 1.3826(18) .
C2 H2 0.9500 .
C3 C4 1.3822(17) .
C3 H3 0.9500 .
C4 C3 1.3822(17) 3_655
C4 H4 0.9500 .
C5 O1 1.2052(12) .
C5 N1 1.3964(12) .
C5 C6 1.5184(15) .
C6 C7 1.5167(14) .
C6 C6 1.5540(19) 3_655
C6 H6 1.0000 .
C7 C8 1.3865(15) .
C7 C12 1.3899(16) .
C8 C9 1.3926(17) .
C8 H8 0.9500 .
C9 C10 1.375(2) .
C9 H9 0.9500 .
C10 C11 1.379(2) .
C10 H10 0.9500 .
C11 C12 1.3880(17) .
C11 H11 0.9500 .
C12 H12 0.9500 .
N1 C5 1.3964(12) 3_655

loop_
_geom_torsion_atom_site_label_1
_geom_torsion_atom_site_label_2
_geom_torsion_atom_site_label_3
_geom_torsion_atom_site_label_4
_geom_torsion
_geom_torsion_site_symmetry_1
_geom_torsion_site_symmetry_4
C2 C1 C2 C3 0.25(8) 3_655 .
N1 C1 C2 C3 -179.75(8) . .
C1 C2 C3 C4 -0.50(16) . .
C2 C3 C4 C3 0.25(8) . 3_655
O1 C5 C6 C7 -54.97(14) . .
N1 C5 C6 C7 126.26(8) . .
O1 C5 C6 C6 -179.38(11) . 3_655
N1 C5 C6 C6 1.85(12) . 3_655
C5 C6 C7 C8 132.32(10) . .
C6 C6 C7 C8 -108.66(11) 3_655 .
C5 C6 C7 C12 -49.99(13) . .
C6 C6 C7 C12 69.03(11) 3_655 .
C12 C7 C8 C9 -0.98(16) . .
C6 C7 C8 C9 176.75(9) . .
C7 C8 C9 C10 -0.38(18) . .
C8 C9 C10 C11 1.26(18) . .
C9 C10 C11 C12 -0.76(19) . .
C10 C11 C12 C7 -0.62(19) . .
C8 C7 C12 C11 1.48(17) . .
C6 C7 C12 C11 -176.26(10) . .
O1 C5 N1 C5 -179.54(12) . 3_655
C6 C5 N1 C5 -0.75(5) . 3_655
O1 C5 N1 C1 0.46(12) . .
C6 C5 N1 C1 179.25(5) . .
C2 C1 N1 C5 42.38(7) . .
C2 C1 N1 C5 -137.62(7) 3_655 .
C2 C1 N1 C5 -137.62(7) . 3_655
C2 C1 N1 C5 42.38(7) 3_655 3_655
